data_7009932
loop_
_publ_author_name
'Nagao, Shoken'
'Seino, Hidetake'
'Okada, Tomohiko'
'Mizobe, Yasushi'
'Hidai, Masanobu'

_publ_section_title
;
 Syntheses of diiridium complexes with two bridging tetrachalcogenide
 ligands [{Ir(\h5-C5Me5)}2(\m-E4)2] (E&#x2005;=&#x2005;Se or S) and
 their reactions with alkynes forming mono- or di-nuclear
 dichalcogenolene complexes
;
_journal_issue 20
_journal_name_full 'Journal of the Chemical Society, Dalton Transactions'
_journal_page_first 3546
_journal_paper_doi 10.1039/b004404k
_journal_year 2000
_chemical_formula_sum 'C14 H19 Ir O2 S2'
_chemical_formula_weight 475.64
_space_group_IT_number 2
_symmetry_cell_setting triclinic
_symmetry_Int_Tables_number 2
_symmetry_space_group_name_Hall '-P 1'
_symmetry_space_group_name_H-M 'P -1'
_audit_creation_date 'Mon Feb 15 13:44:51 1999'
_audit_creation_method 'from TEXRAY.INF file'
_cell_angle_alpha 76.46(2)
_cell_angle_beta 79.22(1)
_cell_angle_gamma 87.65(2)
_cell_formula_units_Z 4
_cell_length_a 9.237(2)
_cell_length_b 12.154(3)
_cell_length_c 15.017(3)
_cell_measurement_reflns_used 25
_cell_measurement_temperature 296.2
_cell_measurement_theta_max 20.0
_cell_measurement_theta_min 19.8
_cell_volume 1610.1(6)
_computing_cell_refinement 'Rigaku/AFC Diffractometer Control'
_computing_data_collection 'Rigaku/AFC Diffractometer Control'
_computing_data_reduction teXsan
_computing_publication_material teXsan
_computing_structure_refinement teXsan
_computing_structure_solution 'DIRDIF92 (PATTY)'
_diffrn_ambient_temperature 296.2
_diffrn_measurement_device_type 'Rigaku AFC7R'
_diffrn_measurement_method \w-2\q
_diffrn_orient_matrix_UB_11 -0.04047
_diffrn_orient_matrix_UB_12 -0.07736
_diffrn_orient_matrix_UB_13 0.03114
_diffrn_orient_matrix_UB_21 0.06590
_diffrn_orient_matrix_UB_22 -0.00709
_diffrn_orient_matrix_UB_23 0.04683
_diffrn_orient_matrix_UB_31 -0.07851
_diffrn_orient_matrix_UB_32 0.03357
_diffrn_orient_matrix_UB_33 0.04112
_diffrn_radiation_detector 'scintillation counter'
_diffrn_radiation_monochromator graphite
_diffrn_radiation_source 'Rigaku rotating anode'
_diffrn_radiation_type 'Mo K\a'
_diffrn_radiation_wavelength 0.7107
_diffrn_reflns_av_R_equivalents 0.019
_diffrn_reflns_av_sigmaI/netI 0.043
_diffrn_reflns_limit_h_max 11
_diffrn_reflns_limit_h_min 0
_diffrn_reflns_limit_k_max 15
_diffrn_reflns_limit_k_min -15
_diffrn_reflns_limit_l_max 19
_diffrn_reflns_limit_l_min -19
_diffrn_reflns_number 7819
_diffrn_reflns_reduction_process 'Lp corrections applied'
_diffrn_reflns_theta_max 27.48
_diffrn_reflns_theta_min 2.78
_diffrn_standards_decay_% -1.57
_diffrn_standards_interval_count 150
_diffrn_standards_number 3
_exptl_absorpt_coefficient_mu 8.569
_exptl_absorpt_correction_T_max 0.999
_exptl_absorpt_correction_T_min 0.557
_exptl_absorpt_correction_type psi-scan
_exptl_absorpt_process_details '(North, Phillips & Mathews, 1968)'
_exptl_crystal_colour red
_exptl_crystal_density_diffrn 1.962
_exptl_crystal_density_method 'not measured'
_exptl_crystal_description prismatic
_exptl_crystal_F_000 912.00
_exptl_crystal_size_max 0.500
_exptl_crystal_size_mid 0.200
_exptl_crystal_size_min 0.200
_refine_diff_density_max 1.44
_refine_diff_density_min -1.31
_refine_ls_extinction_coef 0.0006(2)
_refine_ls_extinction_method 'Zachariasen(1967) type 2 Gaussian isotropic'
_refine_ls_goodness_of_fit_ref 1.647
_refine_ls_hydrogen_treatment noref
_refine_ls_matrix_type full
_refine_ls_number_constraints 0
_refine_ls_number_parameters 344
_refine_ls_number_reflns 4761
_refine_ls_number_restraints 0
_refine_ls_R_factor_all 0.0336
_refine_ls_R_factor_gt 0.0336
_refine_ls_shift/su_max 0.0010
_refine_ls_shift/su_mean 0.0000
_refine_ls_structure_factor_coef F
_refine_ls_weighting_details 'w = 1/[\s^2^(Fo) + 0.00010|Fo|^2^]'
_refine_ls_weighting_scheme calc
_refine_ls_wR_factor_gt 0.0323
_refine_ls_wR_factor_ref 0.0323
_reflns_number_gt 4761
_reflns_number_total 7363
_reflns_threshold_expression >3.0sigma(I)
_cod_data_source_file b004404k.txt
_cod_data_source_block '[Cp*Ir{S2C2H(COOMe)}]_(13)'
_cod_depositor_comments
;
The following automatic conversions were performed:
'_reflns_observed_expression' tag replaced with
'_reflns_threshold_expression' tag as specified in the replacement
file
'cod-tools/trunk/perl-scripts/inputs/replacement_tags.lst'.

'_atom_site_calc_flags'
tag replaced with '_atom_site_calc_flag' tag as specified in the
replacement file
'cod-tools/trunk/perl-scripts/inputs/replacement_tags.lst'.

'_atom_type_scat_imag'
tag replaced with '_atom_type_scat_dispersion_imag' tag as specified
in the replacement file
'cod-tools/trunk/perl-scripts/inputs/replacement_tags.lst'.

Automatic conversion script
Id: cif_correct_tags 3137 2015-03-23 15:08:43Z antanas 
;
_cod_original_cell_volume 1610.2(6)
_cod_original_sg_symbol_H-M 'P -1         '
_cod_original_formula_sum 'C14 H19 Ir O2 S2 '
_cod_database_code 7009932

loop_
_symmetry_equiv_pos_as_xyz
x,y,z
-x,-y,-z

loop_
_atom_site_label
_atom_site_type_symbol
_atom_site_fract_x
_atom_site_fract_y
_atom_site_fract_z
_atom_site_U_iso_or_equiv
_atom_site_adp_type
_atom_site_occupancy
_atom_site_calc_flag
_atom_site_refinement_flags
_atom_site_disorder_assembly
_atom_site_disorder_group
Ir(1) Ir 0.09193(3) 0.25349(2) 0.55836(2) 0.04280(10) Uani 1.00 d . . .
Ir(2) Ir 0.27257(3) 0.17607(3) 0.11758(2) 0.0455(1) Uani 1.00 d . . .
S(1) S 0.0725(2) 0.3072(2) 0.6921(1) 0.0532(6) Uani 1.00 d . . .
S(2) S -0.1470(2) 0.2047(2) 0.6012(2) 0.0598(7) Uani 1.00 d . . .
S(3) S 0.3750(2) 0.3055(2) 0.1698(1) 0.0527(6) Uani 1.00 d . . .
S(4) S 0.4122(3) 0.0470(2) 0.1952(2) 0.0732(8) Uani 1.00 d . . .
O(1) O -0.0780(7) 0.3694(8) 0.8670(5) 0.116(3) Uani 1.00 d . . .
O(2) O -0.2996(6) 0.3168(5) 0.8639(4) 0.073(2) Uani 1.00 d . . .
O(3) O 0.6675(7) 0.2471(6) 0.3336(5) 0.089(3) Uani 1.00 d . . .
O(4) O 0.5741(7) 0.4034(6) 0.2572(5) 0.077(2) Uani 1.00 d . . .
C(1) C -0.1122(8) 0.2880(6) 0.7447(5) 0.045(2) Uani 1.00 d . . .
C(2) C -0.2043(8) 0.2429(6) 0.7040(5) 0.048(2) Uani 1.00 d . . .
C(3) C -0.1572(10) 0.3278(7) 0.8300(6) 0.056(3) Uani 1.00 d . . .
C(4) C -0.354(1) 0.3534(9) 0.9494(8) 0.093(4) Uani 1.00 d . . .
C(5) C 0.3288(8) 0.2538(8) 0.5028(6) 0.060(3) Uani 1.00 d . . .
C(6) C 0.2623(9) 0.3537(7) 0.4561(6) 0.058(3) Uani 1.00 d . . .
C(7) C 0.1562(9) 0.3196(6) 0.4106(5) 0.052(2) Uani 1.00 d . . .
C(8) C 0.1568(8) 0.1991(7) 0.4268(5) 0.050(2) Uani 1.00 d . . .
C(9) C 0.2596(8) 0.1589(6) 0.4862(6) 0.052(2) Uani 1.00 d . . .
C(10) C 0.4500(10) 0.2480(10) 0.5576(8) 0.092(4) Uani 1.00 d . . .
C(11) C 0.297(1) 0.4755(8) 0.4494(8) 0.089(4) Uani 1.00 d . . .
C(12) C 0.064(1) 0.3974(8) 0.3494(6) 0.076(3) Uani 1.00 d . . .
C(13) C 0.0690(10) 0.1294(8) 0.3862(6) 0.067(3) Uani 1.00 d . . .
C(14) C 0.2998(10) 0.0383(8) 0.5176(8) 0.083(3) Uani 1.00 d . . .
C(15) C 0.4976(8) 0.2318(7) 0.2374(5) 0.048(2) Uani 1.00 d . . .
C(16) C 0.5103(9) 0.1209(8) 0.2469(6) 0.066(3) Uani 1.00 d . . .
C(17) C 0.5891(9) 0.2905(9) 0.2819(6) 0.063(3) Uani 1.00 d . . .
C(18) C 0.668(1) 0.4679(10) 0.2938(8) 0.096(4) Uani 1.00 d . . .
C(19) C 0.1607(9) 0.2741(7) 0.0082(6) 0.054(3) Uani 1.00 d . . .
C(20) C 0.0557(9) 0.2314(8) 0.0904(6) 0.058(3) Uani 1.00 d . . .
C(21) C 0.0651(10) 0.1082(8) 0.1079(6) 0.063(3) Uani 1.00 d . . .
C(22) C 0.173(1) 0.0772(7) 0.0394(6) 0.061(3) Uani 1.00 d . . .
C(23) C 0.2368(9) 0.1809(7) -0.0222(6) 0.054(3) Uani 1.00 d . . .
C(24) C 0.187(1) 0.3971(8) -0.0366(7) 0.073(3) Uani 1.00 d . . .
C(25) C -0.054(1) 0.2988(9) 0.1422(7) 0.084(4) Uani 1.00 d . . .
C(26) C -0.036(1) 0.0291(9) 0.1854(7) 0.086(4) Uani 1.00 d . . .
C(27) C 0.213(1) -0.0402(8) 0.0312(8) 0.090(4) Uani 1.00 d . . .
C(28) C 0.349(1) 0.1885(8) -0.1083(6) 0.078(3) Uani 1.00 d . . .
H(1) H -0.3047 0.2319 0.7334 0.0573 Uiso 1.00 calc . . .
H(2) H -0.3335 0.4316 0.9400 0.1112 Uiso 1.00 calc . . .
H(3) H -0.4575 0.3412 0.9665 0.1112 Uiso 1.00 calc . . .
H(4) H -0.3070 0.3112 0.9976 0.1112 Uiso 1.00 calc . . .
H(5) H 0.4727 0.1711 0.5816 0.1109 Uiso 1.00 calc . . .
H(6) H 0.5351 0.2853 0.5183 0.1109 Uiso 1.00 calc . . .
H(7) H 0.4191 0.2840 0.6077 0.1109 Uiso 1.00 calc . . .
H(8) H 0.3723 0.4790 0.4842 0.1067 Uiso 1.00 calc . . .
H(9) H 0.3307 0.5122 0.3860 0.1067 Uiso 1.00 calc . . .
H(10) H 0.2113 0.5121 0.4737 0.1067 Uiso 1.00 calc . . .
H(11) H 0.0821 0.4737 0.3499 0.0913 Uiso 1.00 calc . . .
H(12) H 0.0899 0.3875 0.2875 0.0913 Uiso 1.00 calc . . .
H(13) H -0.0372 0.3801 0.3724 0.0913 Uiso 1.00 calc . . .
H(14) H 0.0099 0.1777 0.3482 0.0810 Uiso 1.00 calc . . .
H(15) H 0.1338 0.0876 0.3496 0.0810 Uiso 1.00 calc . . .
H(16) H 0.0074 0.0787 0.4350 0.0810 Uiso 1.00 calc . . .
H(17) H 0.2142 -0.0040 0.5506 0.0994 Uiso 1.00 calc . . .
H(18) H 0.3411 0.0092 0.4650 0.0994 Uiso 1.00 calc . . .
H(19) H 0.3700 0.0326 0.5574 0.0994 Uiso 1.00 calc . . .
H(20) H 0.5769 0.0811 0.2841 0.0787 Uiso 1.00 calc . . .
H(21) H 0.6451 0.4487 0.3600 0.1149 Uiso 1.00 calc . . .
H(22) H 0.7681 0.4507 0.2737 0.1149 Uiso 1.00 calc . . .
H(23) H 0.6516 0.5464 0.2718 0.1149 Uiso 1.00 calc . . .
H(24) H 0.2171 0.4339 0.0062 0.0881 Uiso 1.00 calc . . .
H(25) H 0.2615 0.4049 -0.0905 0.0881 Uiso 1.00 calc . . .
H(26) H 0.0983 0.4305 -0.0538 0.0881 Uiso 1.00 calc . . .
H(27) H -0.0030 0.3519 0.1627 0.1010 Uiso 1.00 calc . . .
H(28) H -0.1168 0.3379 0.1022 0.1010 Uiso 1.00 calc . . .
H(29) H -0.1104 0.2495 0.1945 0.1010 Uiso 1.00 calc . . .
H(30) H -0.0995 0.0720 0.2217 0.1034 Uiso 1.00 calc . . .
H(31) H -0.0933 -0.0138 0.1592 0.1034 Uiso 1.00 calc . . .
H(32) H 0.0213 -0.0206 0.2238 0.1034 Uiso 1.00 calc . . .
H(33) H 0.1297 -0.0776 0.0237 0.1076 Uiso 1.00 calc . . .
H(34) H 0.2898 -0.0378 -0.0212 0.1076 Uiso 1.00 calc . . .
H(35) H 0.2467 -0.0801 0.0860 0.1076 Uiso 1.00 calc . . .
H(36) H 0.3836 0.1148 -0.1123 0.0932 Uiso 1.00 calc . . .
H(37) H 0.3056 0.2213 -0.1611 0.0932 Uiso 1.00 calc . . .
H(38) H 0.4289 0.2342 -0.1068 0.0932 Uiso 1.00 calc . . .

loop_
_atom_site_aniso_label
_atom_site_aniso_U_11
_atom_site_aniso_U_22
_atom_site_aniso_U_33
_atom_site_aniso_U_12
_atom_site_aniso_U_13
_atom_site_aniso_U_23
Ir(1) 0.0325(2) 0.0458(2) 0.0473(2) 0.0010(1) -0.0037(1) -0.0085(2)
Ir(2) 0.0417(2) 0.0515(2) 0.0432(2) 0.0011(1) -0.0113(1) -0.0083(2)
S(1) 0.037(1) 0.068(1) 0.055(1) -0.0082(9) -0.0088(9) -0.014(1)
S(2) 0.038(1) 0.084(2) 0.064(1) -0.011(1) -0.0015(10) -0.035(1)
S(3) 0.052(1) 0.054(1) 0.054(1) 0.0012(9) -0.0180(10) -0.0114(10)
S(4) 0.071(2) 0.057(1) 0.097(2) 0.014(1) -0.037(2) -0.015(1)
O(1) 0.064(5) 0.222(10) 0.088(6) -0.035(5) -0.002(4) -0.091(6)
O(2) 0.054(4) 0.097(5) 0.073(4) -0.021(3) 0.013(3) -0.046(4)
O(3) 0.076(5) 0.128(6) 0.072(5) 0.000(4) -0.042(4) -0.019(4)
O(4) 0.065(4) 0.091(5) 0.089(5) -0.009(4) -0.029(4) -0.036(4)
C(1) 0.044(4) 0.049(4) 0.038(4) -0.002(3) -0.004(3) -0.006(3)
C(2) 0.041(4) 0.053(5) 0.052(5) -0.004(4) -0.003(4) -0.022(4)
C(3) 0.056(6) 0.064(5) 0.048(5) -0.013(4) -0.006(4) -0.015(4)
C(4) 0.082(8) 0.121(9) 0.084(8) -0.016(6) 0.008(6) -0.058(7)
C(5) 0.028(4) 0.085(6) 0.064(6) -0.002(4) 0.002(4) -0.021(5)
C(6) 0.045(5) 0.058(5) 0.060(6) -0.007(4) 0.009(4) -0.008(4)
C(7) 0.051(5) 0.048(5) 0.048(5) 0.005(4) 0.003(4) -0.004(4)
C(8) 0.042(4) 0.056(5) 0.047(5) 0.001(4) 0.007(4) -0.015(4)
C(9) 0.031(4) 0.051(5) 0.069(6) 0.007(3) -0.003(4) -0.009(4)
C(10) 0.038(5) 0.14(1) 0.099(8) -0.008(6) -0.011(5) -0.035(7)
C(11) 0.082(7) 0.071(6) 0.106(9) -0.023(5) 0.017(6) -0.027(6)
C(12) 0.085(7) 0.069(6) 0.062(6) 0.028(5) -0.010(5) 0.002(5)
C(13) 0.069(6) 0.080(6) 0.055(6) 0.005(5) -0.010(5) -0.021(5)
C(14) 0.052(6) 0.075(7) 0.110(9) 0.022(5) -0.011(5) -0.005(6)
C(15) 0.029(4) 0.075(6) 0.039(4) 0.003(4) -0.004(3) -0.015(4)
C(16) 0.056(6) 0.082(7) 0.060(6) 0.004(5) -0.029(4) -0.003(5)
C(17) 0.043(5) 0.097(8) 0.048(5) -0.008(5) -0.007(4) -0.015(5)
C(18) 0.082(8) 0.126(10) 0.091(8) -0.027(7) -0.008(6) -0.052(7)
C(19) 0.048(5) 0.057(5) 0.058(5) -0.003(4) -0.024(4) -0.004(4)
C(20) 0.046(5) 0.075(6) 0.060(6) 0.007(4) -0.022(4) -0.018(5)
C(21) 0.064(6) 0.079(6) 0.050(5) -0.013(5) -0.030(5) -0.003(5)
C(22) 0.070(6) 0.062(6) 0.057(6) -0.014(5) -0.034(5) -0.008(4)
C(23) 0.057(5) 0.062(5) 0.045(5) -0.002(4) -0.019(4) -0.012(4)
C(24) 0.071(6) 0.067(6) 0.082(7) -0.006(5) -0.036(5) 0.003(5)
C(25) 0.064(6) 0.119(9) 0.072(7) 0.023(6) -0.021(5) -0.025(6)
C(26) 0.077(7) 0.113(8) 0.060(6) -0.035(6) -0.019(5) 0.009(6)
C(27) 0.119(9) 0.070(7) 0.092(8) 0.000(6) -0.046(7) -0.022(6)
C(28) 0.086(7) 0.099(8) 0.047(6) -0.009(6) -0.011(5) -0.016(5)

loop_
_atom_type_symbol
_atom_type_description
_atom_type_scat_dispersion_real
_atom_type_scat_dispersion_imag
_atom_type_scat_source
C C 0.003 0.002
;International Tables for Crystallography

(1992, Vol. C, Tables 4.2.6.8 and 6.1.1.1)

;
H H 0.000 0.000
;International Tables for Crystallography

(1992, Vol. C, Table 6.1.1.2)

;
O O 0.011 0.006
;International Tables for Crystallography

(1992, Vol. C, Tables 4.2.6.8 and 6.1.1.1)

;
S S 0.125 0.123
;International Tables for Crystallography

(1992, Vol. C, Tables 4.2.6.8 and 6.1.1.1)

;
Ir Ir -1.444 7.990
;International Tables for Crystallography

(1992, Vol. C, Tables 4.2.6.8 and 6.1.1.1)

;

loop_
_geom_angle_atom_site_label_1
_geom_angle_atom_site_label_2
_geom_angle_atom_site_label_3
_geom_angle
_geom_angle_site_symmetry_1
_geom_angle_site_symmetry_2
_geom_angle_site_symmetry_3
_geom_angle_publ_flag
S(1) Ir(1) S(2) 87.52(8) 1_555 1_555 1_555 yes
S(1) Ir(1) C(5) 105.2(3) 1_555 1_555 1_555 yes
S(1) Ir(1) C(6) 108.8(3) 1_555 1_555 1_555 yes
S(1) Ir(1) C(7) 140.4(2) 1_555 1_555 1_555 yes
S(1) Ir(1) C(8) 169.0(2) 1_555 1_555 1_555 yes
S(1) Ir(1) C(9) 132.2(2) 1_555 1_555 1_555 yes
S(2) Ir(1) C(5) 162.9(3) 1_555 1_555 1_555 yes
S(2) Ir(1) C(6) 147.7(2) 1_555 1_555 1_555 yes
S(2) Ir(1) C(7) 113.0(2) 1_555 1_555 1_555 yes
S(2) Ir(1) C(8) 102.8(2) 1_555 1_555 1_555 yes
S(2) Ir(1) C(9) 124.5(2) 1_555 1_555 1_555 yes
C(5) Ir(1) C(6) 38.3(3) 1_555 1_555 1_555 yes
C(5) Ir(1) C(7) 64.0(3) 1_555 1_555 1_555 yes
C(5) Ir(1) C(8) 63.9(3) 1_555 1_555 1_555 yes
C(5) Ir(1) C(9) 38.4(3) 1_555 1_555 1_555 yes
C(6) Ir(1) C(7) 38.4(3) 1_555 1_555 1_555 yes
C(6) Ir(1) C(8) 64.1(3) 1_555 1_555 1_555 yes
C(6) Ir(1) C(9) 64.2(3) 1_555 1_555 1_555 yes
C(7) Ir(1) C(8) 38.3(3) 1_555 1_555 1_555 yes
C(7) Ir(1) C(9) 63.9(3) 1_555 1_555 1_555 yes
C(8) Ir(1) C(9) 37.9(3) 1_555 1_555 1_555 yes
S(3) Ir(2) S(4) 87.41(9) 1_555 1_555 1_555 yes
S(3) Ir(2) C(19) 104.7(2) 1_555 1_555 1_555 yes
S(3) Ir(2) C(20) 110.0(3) 1_555 1_555 1_555 yes
S(3) Ir(2) C(21) 144.0(3) 1_555 1_555 1_555 yes
S(3) Ir(2) C(22) 167.8(2) 1_555 1_555 1_555 yes
S(3) Ir(2) C(23) 129.3(2) 1_555 1_555 1_555 yes
S(4) Ir(2) C(19) 162.3(2) 1_555 1_555 1_555 yes
S(4) Ir(2) C(20) 148.7(2) 1_555 1_555 1_555 yes
S(4) Ir(2) C(21) 113.0(2) 1_555 1_555 1_555 yes
S(4) Ir(2) C(22) 102.4(2) 1_555 1_555 1_555 yes
S(4) Ir(2) C(23) 124.1(2) 1_555 1_555 1_555 yes
C(19) Ir(2) C(20) 38.1(3) 1_555 1_555 1_555 yes
C(19) Ir(2) C(21) 64.1(3) 1_555 1_555 1_555 yes
C(19) Ir(2) C(22) 64.1(3) 1_555 1_555 1_555 yes
C(19) Ir(2) C(23) 38.2(3) 1_555 1_555 1_555 yes
C(20) Ir(2) C(21) 39.4(3) 1_555 1_555 1_555 yes
C(20) Ir(2) C(22) 64.7(4) 1_555 1_555 1_555 yes
C(20) Ir(2) C(23) 64.6(3) 1_555 1_555 1_555 yes
C(21) Ir(2) C(22) 37.5(3) 1_555 1_555 1_555 yes
C(21) Ir(2) C(23) 63.9(3) 1_555 1_555 1_555 yes
C(22) Ir(2) C(23) 38.8(3) 1_555 1_555 1_555 yes
Ir(1) S(1) C(1) 105.5(3) 1_555 1_555 1_555 yes
Ir(1) S(2) C(2) 105.4(3) 1_555 1_555 1_555 yes
Ir(2) S(3) C(15) 105.7(3) 1_555 1_555 1_555 yes
Ir(2) S(4) C(16) 105.2(3) 1_555 1_555 1_555 yes
C(3) O(2) C(4) 117.6(8) 1_555 1_555 1_555 yes
C(17) O(4) C(18) 115.2(8) 1_555 1_555 1_555 yes
S(1) C(1) C(2) 119.5(6) 1_555 1_555 1_555 yes
S(1) C(1) C(3) 116.4(6) 1_555 1_555 1_555 yes
C(2) C(1) C(3) 124.1(7) 1_555 1_555 1_555 yes
S(2) C(2) C(1) 121.9(6) 1_555 1_555 1_555 yes
S(2) C(2) H(1) 119.0(7) 1_555 1_555 1_555 no
C(1) C(2) H(1) 119.0(8) 1_555 1_555 1_555 no
O(1) C(3) O(2) 120.7(8) 1_555 1_555 1_555 yes
O(1) C(3) C(1) 125.5(8) 1_555 1_555 1_555 yes
O(2) C(3) C(1) 113.8(8) 1_555 1_555 1_555 yes
O(2) C(4) H(2) 109.5(8) 1_555 1_555 1_555 no
O(2) C(4) H(3) 109(1) 1_555 1_555 1_555 no
O(2) C(4) H(4) 109.5(9) 1_555 1_555 1_555 no
H(2) C(4) H(3) 109(1) 1_555 1_555 1_555 no
H(2) C(4) H(4) 109(1) 1_555 1_555 1_555 no
H(3) C(4) H(4) 109.5(9) 1_555 1_555 1_555 no
Ir(1) C(5) C(6) 69.9(4) 1_555 1_555 1_555 yes
Ir(1) C(5) C(9) 70.0(4) 1_555 1_555 1_555 yes
Ir(1) C(5) C(10) 126.1(6) 1_555 1_555 1_555 yes
C(6) C(5) C(9) 107.1(8) 1_555 1_555 1_555 yes
C(6) C(5) C(10) 127.0(9) 1_555 1_555 1_555 yes
C(9) C(5) C(10) 125.9(8) 1_555 1_555 1_555 yes
Ir(1) C(6) C(5) 71.7(4) 1_555 1_555 1_555 yes
Ir(1) C(6) C(7) 70.2(4) 1_555 1_555 1_555 yes
Ir(1) C(6) C(11) 125.6(6) 1_555 1_555 1_555 yes
C(5) C(6) C(7) 107.8(8) 1_555 1_555 1_555 yes
C(5) C(6) C(11) 128.7(9) 1_555 1_555 1_555 yes
C(7) C(6) C(11) 123.5(8) 1_555 1_555 1_555 yes
Ir(1) C(7) C(6) 71.4(4) 1_555 1_555 1_555 yes
Ir(1) C(7) C(8) 72.6(4) 1_555 1_555 1_555 yes
Ir(1) C(7) C(12) 125.2(6) 1_555 1_555 1_555 yes
C(6) C(7) C(8) 109.0(7) 1_555 1_555 1_555 yes
C(6) C(7) C(12) 126.0(7) 1_555 1_555 1_555 yes
C(8) C(7) C(12) 124.9(8) 1_555 1_555 1_555 yes
Ir(1) C(8) C(7) 69.1(5) 1_555 1_555 1_555 yes
Ir(1) C(8) C(9) 69.9(5) 1_555 1_555 1_555 yes
Ir(1) C(8) C(13) 127.5(5) 1_555 1_555 1_555 yes
C(7) C(8) C(9) 107.0(8) 1_555 1_555 1_555 yes
C(7) C(8) C(13) 126.2(7) 1_555 1_555 1_555 yes
C(9) C(8) C(13) 126.8(7) 1_555 1_555 1_555 yes
Ir(1) C(9) C(5) 71.6(5) 1_555 1_555 1_555 yes
Ir(1) C(9) C(8) 72.2(4) 1_555 1_555 1_555 yes
Ir(1) C(9) C(14) 127.2(6) 1_555 1_555 1_555 yes
C(5) C(9) C(8) 109.0(7) 1_555 1_555 1_555 yes
C(5) C(9) C(14) 125.6(8) 1_555 1_555 1_555 yes
C(8) C(9) C(14) 125.1(8) 1_555 1_555 1_555 yes
C(5) C(10) H(5) 109(1) 1_555 1_555 1_555 no
C(5) C(10) H(6) 109.5(9) 1_555 1_555 1_555 no
C(5) C(10) H(7) 109.5(8) 1_555 1_555 1_555 no
H(5) C(10) H(6) 109.5(9) 1_555 1_555 1_555 no
H(5) C(10) H(7) 109(1) 1_555 1_555 1_555 no
H(6) C(10) H(7) 109(1) 1_555 1_555 1_555 no
C(6) C(11) H(8) 109.5(8) 1_555 1_555 1_555 no
C(6) C(11) H(9) 109(1) 1_555 1_555 1_555 no
C(6) C(11) H(10) 109.5(9) 1_555 1_555 1_555 no
H(8) C(11) H(9) 109.5(10) 1_555 1_555 1_555 no
H(8) C(11) H(10) 109(1) 1_555 1_555 1_555 no
H(9) C(11) H(10) 109.5(10) 1_555 1_555 1_555 no
C(7) C(12) H(11) 109.5(9) 1_555 1_555 1_555 no
C(7) C(12) H(12) 109.5(8) 1_555 1_555 1_555 no
C(7) C(12) H(13) 109.5(7) 1_555 1_555 1_555 no
H(11) C(12) H(12) 109.5(8) 1_555 1_555 1_555 no
H(11) C(12) H(13) 109.5(9) 1_555 1_555 1_555 no
H(12) C(12) H(13) 109(1) 1_555 1_555 1_555 no
C(8) C(13) H(14) 109.5(8) 1_555 1_555 1_555 no
C(8) C(13) H(15) 109.5(8) 1_555 1_555 1_555 no
C(8) C(13) H(16) 109.5(8) 1_555 1_555 1_555 no
H(14) C(13) H(15) 109.5(9) 1_555 1_555 1_555 no
H(14) C(13) H(16) 109.5(9) 1_555 1_555 1_555 no
H(15) C(13) H(16) 109.5(9) 1_555 1_555 1_555 no
C(9) C(14) H(17) 109.5(8) 1_555 1_555 1_555 no
C(9) C(14) H(18) 109.5(9) 1_555 1_555 1_555 no
C(9) C(14) H(19) 109.5(9) 1_555 1_555 1_555 no
H(17) C(14) H(18) 109(1) 1_555 1_555 1_555 no
H(17) C(14) H(19) 109.5(10) 1_555 1_555 1_555 no
H(18) C(14) H(19) 109.5(9) 1_555 1_555 1_555 no
S(3) C(15) C(16) 119.0(7) 1_555 1_555 1_555 yes
S(3) C(15) C(17) 121.3(7) 1_555 1_555 1_555 yes
C(16) C(15) C(17) 119.6(8) 1_555 1_555 1_555 yes
S(4) C(16) C(15) 122.6(7) 1_555 1_555 1_555 yes
S(4) C(16) H(20) 118.7(8) 1_555 1_555 1_555 no
C(15) C(16) H(20) 118(1) 1_555 1_555 1_555 no
O(3) C(17) O(4) 122(1) 1_555 1_555 1_555 yes
O(3) C(17) C(15) 126.0(10) 1_555 1_555 1_555 yes
O(4) C(17) C(15) 111.8(8) 1_555 1_555 1_555 yes
O(4) C(18) H(21) 109.5(9) 1_555 1_555 1_555 no
O(4) C(18) H(22) 109(1) 1_555 1_555 1_555 no
O(4) C(18) H(23) 109(1) 1_555 1_555 1_555 no
H(21) C(18) H(22) 109(1) 1_555 1_555 1_555 no
H(21) C(18) H(23) 109(1) 1_555 1_555 1_555 no
H(22) C(18) H(23) 109(1) 1_555 1_555 1_555 no
Ir(2) C(19) C(20) 70.0(5) 1_555 1_555 1_555 yes
Ir(2) C(19) C(23) 70.1(5) 1_555 1_555 1_555 yes
Ir(2) C(19) C(24) 124.9(7) 1_555 1_555 1_555 yes
C(20) C(19) C(23) 108.7(7) 1_555 1_555 1_555 yes
C(20) C(19) C(24) 124.7(8) 1_555 1_555 1_555 yes
C(23) C(19) C(24) 126.6(7) 1_555 1_555 1_555 yes
Ir(2) C(20) C(19) 71.8(5) 1_555 1_555 1_555 yes
Ir(2) C(20) C(21) 70.0(5) 1_555 1_555 1_555 yes
Ir(2) C(20) C(25) 127.9(7) 1_555 1_555 1_555 yes
C(19) C(20) C(21) 106.3(7) 1_555 1_555 1_555 yes
C(19) C(20) C(25) 126.6(8) 1_555 1_555 1_555 yes
C(21) C(20) C(25) 126.8(7) 1_555 1_555 1_555 yes
Ir(2) C(21) C(20) 70.6(5) 1_555 1_555 1_555 yes
Ir(2) C(21) C(22) 72.7(6) 1_555 1_555 1_555 yes
Ir(2) C(21) C(26) 126.3(7) 1_555 1_555 1_555 yes
C(20) C(21) C(22) 109.7(7) 1_555 1_555 1_555 yes
C(20) C(21) C(26) 123.6(8) 1_555 1_555 1_555 yes
C(22) C(21) C(26) 126.6(9) 1_555 1_555 1_555 yes
Ir(2) C(22) C(21) 69.8(6) 1_555 1_555 1_555 yes
Ir(2) C(22) C(23) 69.7(5) 1_555 1_555 1_555 yes
Ir(2) C(22) C(27) 125.8(7) 1_555 1_555 1_555 yes
C(21) C(22) C(23) 107.2(8) 1_555 1_555 1_555 yes
C(21) C(22) C(27) 126.3(8) 1_555 1_555 1_555 yes
C(23) C(22) C(27) 126.5(8) 1_555 1_555 1_555 yes
Ir(2) C(23) C(19) 71.6(5) 1_555 1_555 1_555 yes
Ir(2) C(23) C(22) 71.6(5) 1_555 1_555 1_555 yes
Ir(2) C(23) C(28) 128.1(7) 1_555 1_555 1_555 yes
C(19) C(23) C(22) 108.1(7) 1_555 1_555 1_555 yes
C(19) C(23) C(28) 125.8(7) 1_555 1_555 1_555 yes
C(22) C(23) C(28) 125.7(8) 1_555 1_555 1_555 yes
C(19) C(24) H(24) 109.5(8) 1_555 1_555 1_555 no
C(19) C(24) H(25) 109.5(8) 1_555 1_555 1_555 no
C(19) C(24) H(26) 109.5(8) 1_555 1_555 1_555 no
H(24) C(24) H(25) 109.5(9) 1_555 1_555 1_555 no
H(24) C(24) H(26) 109.5(10) 1_555 1_555 1_555 no
H(25) C(24) H(26) 109.5(10) 1_555 1_555 1_555 no
C(20) C(25) H(27) 109.5(9) 1_555 1_555 1_555 no
C(20) C(25) H(28) 109.5(10) 1_555 1_555 1_555 no
C(20) C(25) H(29) 109.5(9) 1_555 1_555 1_555 no
H(27) C(25) H(28) 109(1) 1_555 1_555 1_555 no
H(27) C(25) H(29) 109(1) 1_555 1_555 1_555 no
H(28) C(25) H(29) 109.5(10) 1_555 1_555 1_555 no
C(21) C(26) H(30) 109.5(9) 1_555 1_555 1_555 no
C(21) C(26) H(31) 109.5(9) 1_555 1_555 1_555 no
C(21) C(26) H(32) 109.5(9) 1_555 1_555 1_555 no
H(30) C(26) H(31) 109.5(10) 1_555 1_555 1_555 no
H(30) C(26) H(32) 109(1) 1_555 1_555 1_555 no
H(31) C(26) H(32) 109(1) 1_555 1_555 1_555 no
C(22) C(27) H(33) 109.5(10) 1_555 1_555 1_555 no
C(22) C(27) H(34) 109.5(8) 1_555 1_555 1_555 no
C(22) C(27) H(35) 109(1) 1_555 1_555 1_555 no
H(33) C(27) H(34) 109(1) 1_555 1_555 1_555 no
H(33) C(27) H(35) 109.5(9) 1_555 1_555 1_555 no
H(34) C(27) H(35) 109(1) 1_555 1_555 1_555 no
C(23) C(28) H(36) 109.5(8) 1_555 1_555 1_555 no
C(23) C(28) H(37) 109.5(9) 1_555 1_555 1_555 no
C(23) C(28) H(38) 109.5(9) 1_555 1_555 1_555 no
H(36) C(28) H(37) 109(1) 1_555 1_555 1_555 no
H(36) C(28) H(38) 109.5(10) 1_555 1_555 1_555 no
H(37) C(28) H(38) 109.5(9) 1_555 1_555 1_555 no

loop_
_geom_bond_atom_site_label_1
_geom_bond_atom_site_label_2
_geom_bond_distance
_geom_bond_site_symmetry_1
_geom_bond_site_symmetry_2
_geom_bond_publ_flag
Ir(1) S(1) 2.228(2) 1_555 1_555 yes
Ir(1) S(2) 2.243(2) 1_555 1_555 yes
Ir(1) C(5) 2.191(7) 1_555 1_555 yes
Ir(1) C(6) 2.167(7) 1_555 1_555 yes
Ir(1) C(7) 2.152(7) 1_555 1_555 yes
Ir(1) C(8) 2.199(9) 1_555 1_555 yes
Ir(1) C(9) 2.169(8) 1_555 1_555 yes
Ir(2) S(3) 2.227(2) 1_555 1_555 yes
Ir(2) S(4) 2.241(3) 1_555 1_555 yes
Ir(2) C(19) 2.192(8) 1_555 1_555 yes
Ir(2) C(20) 2.168(9) 1_555 1_555 yes
Ir(2) C(21) 2.160(10) 1_555 1_555 yes
Ir(2) C(22) 2.20(1) 1_555 1_555 yes
Ir(2) C(23) 2.172(9) 1_555 1_555 yes
S(1) C(1) 1.741(7) 1_555 1_555 yes
S(2) C(2) 1.700(9) 1_555 1_555 yes
S(3) C(15) 1.743(8) 1_555 1_555 yes
S(4) C(16) 1.70(1) 1_555 1_555 yes
O(1) C(3) 1.19(1) 1_555 1_555 yes
O(2) C(3) 1.32(1) 1_555 1_555 yes
O(2) C(4) 1.45(1) 1_555 1_555 yes
O(3) C(17) 1.18(1) 1_555 1_555 yes
O(4) C(17) 1.34(1) 1_555 1_555 yes
O(4) C(18) 1.45(2) 1_555 1_555 yes
C(1) C(2) 1.34(1) 1_555 1_555 yes
C(1) C(3) 1.46(1) 1_555 1_555 yes
C(5) C(6) 1.43(1) 1_555 1_555 yes
C(5) C(9) 1.44(1) 1_555 1_555 yes
C(5) C(10) 1.50(1) 1_555 1_555 yes
C(6) C(7) 1.42(1) 1_555 1_555 yes
C(6) C(11) 1.50(1) 1_555 1_555 yes
C(7) C(8) 1.43(1) 1_555 1_555 yes
C(7) C(12) 1.51(1) 1_555 1_555 yes
C(8) C(9) 1.42(1) 1_555 1_555 yes
C(8) C(13) 1.49(1) 1_555 1_555 yes
C(9) C(14) 1.49(1) 1_555 1_555 yes
C(15) C(16) 1.32(1) 1_555 1_555 yes
C(15) C(17) 1.47(1) 1_555 1_555 yes
C(19) C(20) 1.42(1) 1_555 1_555 yes
C(19) C(23) 1.43(1) 1_555 1_555 yes
C(19) C(24) 1.50(1) 1_555 1_555 yes
C(20) C(21) 1.46(1) 1_555 1_555 yes
C(20) C(25) 1.49(1) 1_555 1_555 yes
C(21) C(22) 1.40(1) 1_555 1_555 yes
C(21) C(26) 1.51(1) 1_555 1_555 yes
C(22) C(23) 1.45(1) 1_555 1_555 yes
C(22) C(27) 1.49(1) 1_555 1_555 yes
C(23) C(28) 1.49(1) 1_555 1_555 yes

loop_
_geom_contact_atom_site_label_1
_geom_contact_atom_site_label_2
_geom_contact_distance
_geom_contact_site_symmetry_1
_geom_contact_site_symmetry_2
_geom_contact_publ_flag
O(1) C(24) 3.13(1) 1_555 1_556 ?
O(1) C(19) 3.33(1) 1_555 1_556 ?
O(2) C(27) 3.49(1) 1_555 2_556 ?
O(2) C(28) 3.57(1) 1_555 1_456 ?
O(3) C(25) 3.44(1) 1_555 1_655 ?
O(3) C(10) 3.58(1) 1_555 1_555 ?
C(17) C(25) 3.56(1) 1_555 1_655 ?
